data_2004596
loop_
_publ_author_name
'Zhang, H.'
'Wang, Y.'
'Maguire, J. A.'
'Hosmane, N. S.'

_publ_section_title
;A Holmium(III) `Carbons Adjacent' Carborane Cluster,
 [Li(C~6~H~16~N~2~)~2~][Li~2~(C~6~H~16~N~2~)~2~{HoCl~2~(C~8~H~22~B~4~Si~2~)~2~}].0.5C~6~H~6~
;
_journal_issue 3
_journal_name_full 'Acta Crystallographica Section C'
_journal_page_first 640
_journal_page_last 643
_journal_paper_doi 10.1107/S010827019501273X
_journal_volume 52
_journal_year 1996
_chemical_formula_iupac '[Li (C6 H16 N2)2][Li2 (C6 H16 N2)2 {Ho Cl2 (C8 H22 B4 Si2)2}] , 0.5C6 H6'
_chemical_formula_moiety '[C~12~H~32~N~4~Li] + ,[C~28~H~76~B~8~Cl~2~HoLi~2~N~4~Si~4~] - ,0.5C~6~H~6~'
_chemical_formula_structural '[C~40~H~108~N~8~B~8~Si~4~Cl~2~Li~3~Ho]0.5[C~6~H~6~]'
_chemical_formula_sum 'C43 H111 B8 Cl2 Ho Li3 N8 Si4'
_chemical_formula_weight 1195.89
_chemical_name_common 'Holmium "carbons adjacent" carborane-tmeda cluster'
_chemical_name_systematic
;
 ?
;
_space_group_IT_number 14
_symmetry_cell_setting monoclinic
_symmetry_space_group_name_Hall '-P 2yn'
_symmetry_space_group_name_H-M 'P 1 21/n 1'
_audit_creation_method SHELXL
_cell_angle_alpha 90.00
_cell_angle_beta 93.290(10)
_cell_angle_gamma 90.00
_cell_formula_units_Z 4
_cell_length_a 14.708(2)
_cell_length_b 21.098(4)
_cell_length_c 23.127(3)
_cell_measurement_reflns_used 24
_cell_measurement_temperature 230(2)
_cell_measurement_theta_max 15
_cell_measurement_theta_min 11
_cell_volume 7164.7(19)
_computing_cell_refinement 'R3m/V diffractometer'
_computing_data_collection 'R3m/V diffractometer'
_computing_data_reduction 'R3m/V diffractometer'
_computing_molecular_graphics SHELXTL-Plus
_computing_publication_material SHELXL93
_computing_structure_refinement 'SHELXL93 (Sheldrick, 1993)'
_computing_structure_solution 'SHELXTL-Plus (Sheldrick, 1990)'
_diffrn_ambient_temperature 230(2)
_diffrn_measurement_device 'R3m/V diffractometer'
_diffrn_measurement_method '\w/2\q scan'
_diffrn_radiation_monochromator graphite
_diffrn_radiation_source 'fine-focus sealed tube'
_diffrn_radiation_type MoK\a
_diffrn_radiation_wavelength 0.71073
_diffrn_reflns_av_R_equivalents 0.0329
_diffrn_reflns_av_sigmaI/netI 0.0926
_diffrn_reflns_limit_h_max 16
_diffrn_reflns_limit_h_min 0
_diffrn_reflns_limit_k_max 23
_diffrn_reflns_limit_k_min 0
_diffrn_reflns_limit_l_max 25
_diffrn_reflns_limit_l_min -25
_diffrn_reflns_number 10428
_diffrn_reflns_theta_max 23.00
_diffrn_reflns_theta_min 1.76
_diffrn_standards_decay_% 0
_diffrn_standards_interval_count 200
_diffrn_standards_number 3
_exptl_absorpt_coefficient_mu 1.277
_exptl_absorpt_correction_T_max 0.935
_exptl_absorpt_correction_T_min 0.796
_exptl_absorpt_correction_type '\y scan (SHELXTL-Plus; Sheldrick, 1990)'
_exptl_crystal_colour pale-yellow
_exptl_crystal_density_diffrn 1.109
_exptl_crystal_description plates
_exptl_crystal_F_000 2524
_exptl_crystal_size_max 0.30
_exptl_crystal_size_mid 0.15
_exptl_crystal_size_min 0.05
_refine_diff_density_max 0.581
_refine_diff_density_min -0.299
_refine_ls_extinction_method none
_refine_ls_goodness_of_fit_all 0.992
_refine_ls_goodness_of_fit_obs 1.053
_refine_ls_matrix_type full
_refine_ls_number_parameters 623
_refine_ls_number_reflns 8681
_refine_ls_number_restraints 7
_refine_ls_restrained_S_all 1.037
_refine_ls_restrained_S_obs 1.052
_refine_ls_R_factor_all 0.1028
_refine_ls_R_factor_obs 0.0496
_refine_ls_shift/esd_max -0.002
_refine_ls_shift/esd_mean 0.000
_refine_ls_structure_factor_coef Fsqd
_refine_ls_weighting_details 'w = 1/[\s^2^(Fo^2^)+(0.0437P)^2^] where P=(Fo^2^+2Fc^2^)/3'
_refine_ls_weighting_scheme calc
_refine_ls_wR_factor_all 0.1148
_refine_ls_wR_factor_obs 0.0920
_reflns_number_observed 6428
_reflns_number_total 9977
_reflns_observed_criterion >2sigma(I)
_cod_data_source_file cr1207.cif
_cod_data_source_block yw-hobst
_cod_depositor_comments
;
The following automatic conversions were performed:

'_refine_ls_weighting_scheme' value 'calc w =
1/[\s^2^(Fo^2^)+(0.0437P)^2^] where P=(Fo^2^+2Fc^2^)/3' was changed
to 'calc'. New tag '_refine_ls_weighting_details' was created. The
value of the new tag was set to 'w = 1/[\s^2^(Fo^2^)+(0.0437P)^2^]
where P=(Fo^2^+2Fc^2^)/3'.

Automatic conversion script
Id: cif_fix_values 3143 2015-03-26 13:38:13Z robertas 
;
_cod_original_cell_volume 7165(2)
_cod_original_sg_symbol_H-M 'P 21/n'
_cod_original_formula_sum 'C43 H111 B8 Cl2 Ho1 Li3 N8 Si4'
_cod_database_code 2004596
_cod_database_fobs_code 2004596

loop_
_symmetry_equiv_pos_as_xyz
'x, y, z'
'-x+1/2, y+1/2, -z+1/2'
'-x, -y, -z'
'x-1/2, -y-1/2, z-1/2'

loop_
_atom_site_aniso_label
_atom_site_aniso_U_11
_atom_site_aniso_U_22
_atom_site_aniso_U_33
_atom_site_aniso_U_12
_atom_site_aniso_U_13
_atom_site_aniso_U_23
Ho 0.0338(2) 0.0389(2) 0.0361(2) -0.0001(2) -0.00450(12) -0.0022(2)
Cl1 0.0524(12) 0.0727(13) 0.0429(11) 0.0000(10) -0.0047(9) -0.0121(9)
Cl2 0.0544(12) 0.0481(11) 0.0604(12) -0.0055(9) -0.0006(10) 0.0103(9)
Si1 0.0394(12) 0.0660(14) 0.0548(14) -0.0093(11) -0.0056(10) -0.0031(11)
Si2 0.059(2) 0.0557(14) 0.077(2) 0.0120(12) -0.0224(13) -0.0011(12)
Si3 0.0418(13) 0.0564(14) 0.090(2) 0.0122(11) -0.0098(13) -0.0139(12)
Si4 0.073(2) 0.084(2) 0.0511(15) -0.0236(14) 0.0107(13) 0.0087(13)
C11 0.038(4) 0.054(5) 0.045(4) 0.000(4) -0.002(3) -0.014(4)
C12 0.044(4) 0.039(4) 0.056(5) 0.005(4) -0.007(4) -0.013(4)
B13 0.039(5) 0.060(6) 0.068(7) 0.013(4) -0.008(5) -0.026(5)
B14 0.052(6) 0.088(7) 0.051(6) 0.012(5) -0.003(5) -0.028(5)
B15 0.042(5) 0.062(6) 0.043(5) 0.005(5) 0.004(4) -0.009(5)
B16 0.056(6) 0.074(7) 0.062(7) 0.010(5) 0.000(5) -0.025(5)
C21 0.036(4) 0.043(4) 0.047(4) -0.008(3) -0.009(3) -0.002(4)
C22 0.040(4) 0.041(4) 0.047(4) -0.005(3) 0.001(4) 0.009(3)
B23 0.046(5) 0.036(5) 0.048(5) -0.003(4) -0.008(4) 0.003(4)
B24 0.047(5) 0.045(5) 0.045(5) -0.005(4) -0.009(4) -0.006(4)
B25 0.038(4) 0.052(5) 0.042(5) -0.005(4) -0.013(4) 0.009(4)
B26 0.049(6) 0.057(6) 0.052(6) -0.016(5) -0.011(5) -0.001(4)
C31 0.094(7) 0.082(6) 0.070(6) -0.022(5) -0.029(5) -0.007(5)
C32 0.074(6) 0.064(6) 0.071(6) -0.019(5) 0.001(5) -0.003(4)
C33 0.050(5) 0.105(7) 0.098(7) -0.017(5) 0.013(5) -0.013(6)
C34 0.082(7) 0.093(7) 0.068(6) 0.008(5) -0.009(5) 0.017(5)
C35 0.066(7) 0.141(9) 0.098(8) 0.043(6) -0.033(6) -0.002(7)
C36 0.170(11) 0.052(6) 0.138(10) -0.007(6) -0.067(9) 0.006(6)
C37 0.081(7) 0.062(6) 0.120(8) 0.014(5) -0.014(6) -0.025(5)
C38 0.043(6) 0.120(8) 0.139(9) 0.018(5) -0.002(6) -0.038(7)
C39 0.084(7) 0.059(6) 0.137(9) 0.024(5) -0.039(6) 0.012(6)
C40 0.107(7) 0.120(8) 0.058(5) -0.016(7) 0.024(5) -0.006(6)
C41 0.123(9) 0.129(9) 0.087(8) -0.074(7) 0.029(7) 0.004(6)
C42 0.139(10) 0.107(8) 0.061(6) -0.016(7) -0.012(6) 0.035(6)
Li1 0.052(8) 0.067(9) 0.072(9) -0.001(7) -0.016(7) -0.019(7)
Li2 0.055(9) 0.087(10) 0.052(8) 0.000(7) -0.012(7) 0.002(7)
Li3 0.050(8) 0.039(7) 0.075(9) -0.003(6) 0.003(7) -0.006(6)
N51 0.093(6) 0.049(4) 0.101(6) 0.002(4) -0.026(5) -0.013(4)
N52 0.082(6) 0.085(6) 0.118(7) 0.011(5) -0.005(5) -0.057(5)
C53 0.172(13) 0.038(6) 0.167(13) 0.018(7) -0.055(11) -0.024(7)
C54 0.142(12) 0.100(10) 0.178(14) 0.010(9) -0.019(11) -0.091(10)
C55 0.157(11) 0.053(6) 0.156(11) -0.012(6) -0.073(9) 0.022(6)
C56 0.085(8) 0.067(6) 0.148(10) -0.015(6) -0.029(7) -0.018(6)
C57 0.151(12) 0.181(13) 0.101(10) 0.015(10) -0.015(9) -0.056(9)
C58 0.093(9) 0.133(10) 0.164(12) 0.046(7) -0.004(8) -0.075(9)
N61 0.105(7) 0.134(8) 0.059(5) -0.042(6) -0.025(5) 0.020(5)
N62 0.074(5) 0.112(6) 0.050(5) -0.008(5) 0.014(4) 0.000(4)
C63 0.153(12) 0.263(17) 0.040(6) -0.094(12) 0.001(7) 0.018(8)
C64 0.141(12) 0.219(15) 0.077(8) -0.059(11) -0.003(8) 0.065(9)
C65 0.196(14) 0.174(12) 0.078(8) -0.099(11) -0.060(8) 0.014(7)
C66 0.124(11) 0.201(14) 0.086(9) -0.012(10) -0.023(8) 0.062(9)
C67 0.124(11) 0.254(16) 0.086(9) 0.030(11) 0.052(8) 0.028(10)
C68 0.159(12) 0.123(10) 0.129(11) -0.063(9) 0.043(9) 0.007(8)
N71 0.076(6) 0.074(6) 0.149(9) 0.016(5) -0.040(6) -0.025(6)
N72 0.083(6) 0.086(6) 0.079(6) 0.005(5) 0.025(5) -0.011(4)
C73 0.113(11) 0.129(12) 0.32(3) 0.066(9) -0.077(15) -0.120(16)
C74 0.191(17) 0.184(14) 0.120(12) 0.118(13) 0.049(11) 0.001(10)
C75 0.104(10) 0.131(11) 0.219(15) 0.005(8) -0.059(10) -0.044(10)
C76 0.188(17) 0.26(2) 0.25(2) 0.083(15) -0.004(15) 0.132(18)
C77 0.113(10) 0.223(14) 0.068(8) 0.029(10) 0.013(7) 0.005(9)
C78 0.207(16) 0.177(14) 0.28(2) -0.109(13) 0.131(14) -0.151(14)
N81 0.081(6) 0.092(6) 0.073(6) -0.014(5) 0.023(5) -0.014(5)
N82 0.101(6) 0.051(4) 0.094(6) 0.005(4) -0.027(5) 0.010(4)
C83 0.134(13) 0.160(15) 0.151(13) 0.088(12) 0.053(10) -0.003(11)
C84 0.163(17) 0.087(11) 0.30(3) 0.066(11) -0.032(17) -0.052(12)
C85 0.136(11) 0.131(9) 0.094(9) -0.035(8) 0.033(8) -0.013(7)
C86 0.083(9) 0.301(18) 0.114(10) -0.071(10) 0.015(7) -0.074(11)
C87 0.166(11) 0.066(7) 0.147(10) -0.016(7) -0.077(8) -0.005(7)
C88 0.38(2) 0.084(8) 0.095(9) -0.020(11) -0.068(12) 0.028(7)
C91 0.208(19) 0.25(2) 0.098(12) -0.131(16) 0.045(11) -0.039(12)
C92 0.31(3) 0.216(17) 0.134(14) -0.17(2) 0.076(16) -0.070(12)
C93 0.27(2) 0.209(18) 0.119(12) -0.120(16) 0.023(13) -0.058(12)

loop_
_atom_site_label
_atom_site_occupancy
_atom_site_fract_x
_atom_site_fract_y
_atom_site_fract_z
_atom_site_U_iso_or_equiv
_atom_site_thermal_displace_type
_atom_site_calc_flag
_atom_site_refinement_flags
_atom_site_type_symbol
Ho 1 .02952(2) .241539(13) .850762(13) .03651(11) Uani d . Ho
Cl1 1 .04919(13) .28578(9) .95626(8) .0563(5) Uani d . Cl
Cl2 1 .02419(13) .35310(8) .79623(8) .0545(5) Uani d . Cl
Si1 1 .29582(14) .29591(10) .89669(9) .0537(6) Uani d . Si
Si2 1 .2299(2) .12479(10) .94137(11) .0650(7) Uani d . Si
Si3 1 -0.22011(15) .32435(10) .86488(11) .0631(7) Uani d . Si
Si4 1 -0.1636(2) .17855(12) .96194(10) .0691(7) Uani d . Si
C11 1 .2147(4) .2376(3) .8619(3) .046(2) Uani d . C
C12 1 .1849(5) .1724(3) .8776(3) .047(2) Uani d . C
B13 1 .1330(6) .1396(4) .8248(4) .056(3) Uani d . B
H13 1 .1204 .0831 .8217 .084 Uiso d . H
B14 1 .1367(6) .1889(5) .7697(4) .064(3) Uani d . B
H14 1 .1261 .1768 .7162 .096 Uiso d . H
B15 1 .1884(5) .2526(4) .7975(3) .049(2) Uani d . B
H15 1 .2030 .2968 .7760 .074 Uiso d . H
B16 1 .2387(7) .1793(4) .8149(4) .064(3) Uani d . B
H16 1 .3051 .1601 .8026 .096 Uiso calc R H
C21 1 -0.1514(4) .2525(3) .8498(3) .043(2) Uani d . C
C22 1 -0.1270(4) .1977(3) .8881(3) .043(2) Uani d . C
B23 1 -.0867(6) .1430(4) .8542(3) .044(2) Uani d . B
H23 1 -0.0668 .0884 .8652 .066 Uiso d . H
B24 1 -.0908(6) .1658(4) .7855(4) .046(2) Uani d . B
H24 1 -0.0783 .1368 .7392 .069 Uiso d . H
B25 1 -0.1301(5) .2376(4) .7859(3) .044(2) Uani d . B
H25 1 -0.1580 .2568 .7448 .066 Uiso d . H
B26 1 -0.1882(6) .1809(4) .8255(4) .053(2) Uani d . B
H26 1 -0.2582 .1620 .8178 .080 Uiso calc R H
C31 1 .3260(6) .2862(4) .9760(3) .083(3) Uani d . C
H31A 1 .3532(6) .2449(4) .9829(3) .125 Uiso calc R H
H31B 1 .2713(6) .2899(4) .9973(3) .125 Uiso calc R H
H31C 1 .3690(6) .3189(4) .9887(3) .125 Uiso calc R H
C32 1 .2452(5) .3760(3) .8899(3) .070(2) Uani d . C
H32A 1 .2869(5) .4068(3) .9079(3) .105 Uiso calc R H
H32B 1 .1882(5) .3769(3) .9090(3) .105 Uiso calc R H
H32C 1 .2339(5) .3864(3) .8493(3) .105 Uiso calc R H
C33 1 .4039(5) .2946(4) .8578(4) .084(3) Uani d . C
H33A 1 .4310(5) .2528(4) .8611(4) .126 Uiso calc R H
H33B 1 .4459(5) .3257(4) .8749(4) .126 Uiso calc R H
H33C 1 .3907(5) .3046(4) .8172(4) .126 Uiso calc R H
C34 1 .1985(6) .1560(4) 1.0131(3) .082(3) Uani d . C
H34A 1 .2220(6) .1987(4) 1.0183(3) .122 Uiso calc R H
H34B 1 .2244(6) .1289(4) 1.0436(3) .122 Uiso calc R H
H34C 1 .1327(6) .1566(4) 1.0145(3) .122 Uiso calc R H
C35 1 .3571(6) .1162(5) .9406(4) .103(4) Uani d . C
H35A 1 .3730(6) .0999(5) .9032(4) .155 Uiso calc R H
H35B 1 .3783(6) .0869(5) .9708(4) .155 Uiso calc R H
H35C 1 .3856(6) .1571(5) .9473(4) .155 Uiso calc R H
C36 1 .1808(8) .0432(4) .9370(4) .123(4) Uani d . C
H36A 1 .1947(8) .0239(4) .9005(4) .184 Uiso calc R H
H36B 1 .1153(8) .0454(4) .9396(4) .184 Uiso calc R H
H36C 1 .2070(8) .0178(4) .9687(4) .184 Uiso calc R H
C37 1 -0.1593(6) .3790(4) .9172(4) .088(3) Uani d . C
H37A 1 -0.1464(6) .3572(4) .9537(4) .133 Uiso calc R H
H37B 1 -0.1973(6) .4157(4) .9235(4) .133 Uiso calc R H
H37C 1 -0.1027(6) .3927(4) .9017(4) .133 Uiso calc R H
C38 1 -0.3358(5) .3043(5) .8897(4) .101(3) Uani d . C
H38A 1 -0.3293(5) .2791(5) .9248(4) .152 Uiso calc R H
H38B 1 -0.3694(5) .2803(5) .8597(4) .152 Uiso calc R H
H38C 1 -0.3684(5) .3430(5) .8974(4) .152 Uiso calc R H
C39 1 -0.2399(6) .3722(4) .7980(4) .095(3) Uani d . C
H39A 1 -0.2717(6) .3467(4) .7684(4) .143 Uiso calc R H
H39B 1 -0.1819(6) .3859(4) .7844(4) .143 Uiso calc R H
H39C 1 -0.2766(6) .4090(4) .8063(4) .143 Uiso calc R H
C40 1 -0.1809(6) .2478(4) 1.0096(3) .094(3) Uani d . C
H40A 1 -0.2267(6) .2756(4) .9914(3) .141 Uiso calc R H
H40B 1 -0.1240(6) .2707(4) 1.0158(3) .141 Uiso calc R H
H40C 1 -0.2012(6) .2332(4) 1.0466(3) .141 Uiso calc R H
C41 1 -0.2718(7) .1308(5) .9545(4) .112(4) Uani d . C
H41A 1 -0.3190(7) .1555(5) .9340(4) .168 Uiso calc R H
H41B 1 -0.2911(7) .1199(5) .9927(4) .168 Uiso calc R H
H41C 1 -0.2611(7) .0923(5) .9330(4) .168 Uiso calc R H
C42 1 -.0756(7) .1296(4) 1.0012(4) .103(3) Uani d . C
H42A 1 -.0633(7) .0923(4) .9784(4) .154 Uiso calc R H
H42B 1 -.0973(7) .1167(4) 1.0382(4) .154 Uiso calc R H
H42C 1 -.0202(7) .1541(4) 1.0075(4) .154 Uiso calc R H
Li1 1 .0056(9) .0779(6) .7848(6) .064(4) Uani d . Li
Li2 1 .0918(9) .2976(7) .7212(6) .065(4) Uani d . Li
Li3 1 .0479(8) .3836(5) 1.1667(6) .055(3) Uani d . Li
N51 1 -.0495(5) -.0160(3) .8083(3) .082(2) Uani d . N
N52 1 .0452(6) .0292(4) .7084(4) .095(3) Uani d . N
C53 1 -.0148(9) -.0588(4) .7647(6) .128(5) Uani d . C
H53A 1 -.0545(9) -.0961(4) .7611(6) .192 Uiso calc R H
H53B 1 .0462(9) -.0733(4) .7780(6) .192 Uiso calc R H
C54 1 -.0100(9) -.0284(6) .7067(6) .141(5) Uani d . C
H54A 1 .0158(9) -.0587(6) .6800(6) .212 Uiso calc R H
H54B 1 -.0718(9) -.0180(6) .6916(6) .212 Uiso calc R H
C55 1 -.0229(8) -.0416(4) .8658(5) .125(5) Uani d . C
H55A 1 -.0452(8) -.0139(4) .8953(5) .188 Uiso calc R H
H55B 1 .0429(8) -.0443(4) .8704(5) .188 Uiso calc R H
H55C 1 -.0489(8) -.0835(4) .8696(5) .188 Uiso calc R H
C56 1 -0.1491(6) -.0108(4) .8023(4) .101(4) Uani d . C
H56A 1 -0.1699(6) .0178(4) .8316(4) .152 Uiso calc R H
H56B 1 -0.1760(6) -.0523(4) .8071(4) .152 Uiso calc R H
H56C 1 -0.1673(6) .0056(4) .7642(4) .152 Uiso calc R H
C57 1 .0244(9) .0636(6) .6529(5) .145(5) Uani d . C
H57A 1 -.0406(9) .0715(6) .6482(5) .218 Uiso calc R H
H57B 1 .0434(9) .0381(6) .6209(5) .218 Uiso calc R H
H57C 1 .0569(9) .1037(6) .6536(5) .218 Uiso calc R H
C58 1 .1424(7) .0180(5) .7146(5) .130(5) Uani d . C
H58A 1 .1744(7) .0582(5) .7154(5) .196 Uiso calc R H
H58B 1 .1610(7) -.0071(5) .6822(5) .196 Uiso calc R H
H58C 1 .1568(7) -.0047(5) .7505(5) .196 Uiso calc R H
N61 1 .0059(6) .2966(5) .6425(3) .100(3) Uani d . N
N62 1 .1834(5) .3506(4) .6697(3) .078(2) Uani d . N
C63 1 .0650(9) .3177(7) .5978(4) .152(6) Uani d . C
H63A 1 .0978(9) .2810(7) .5835(4) .228 Uiso calc R H
H63B 1 .0272(9) .3350(7) .5653(4) .228 Uiso calc R H
C64 1 .1297(9) .3646(7) .6171(5) .146(5) Uani d . C
H64A 1 .0969(9) .4043(7) .6228(5) .219 Uiso calc R H
H64B 1 .1713(9) .3717(7) .5862(5) .219 Uiso calc R H
C65 1 -.0329(9) .2361(6) .6303(4) .152(6) Uani d . C
H65A 1 .0153(9) .2053(6) .6263(4) .228 Uiso calc R H
H65B 1 -.0706(9) .2381(6) .5946(4) .228 Uiso calc R H
H65C 1 -.0698(9) .2236(6) .6618(4) .228 Uiso calc R H
C66 1 -.0688(8) .3411(6) .6481(5) .138(5) Uani d . C
H66A 1 -.0445(8) .3831(6) .6564(5) .207 Uiso calc R H
H66B 1 -0.1055(8) .3277(6) .6794(5) .207 Uiso calc R H
H66C 1 -0.1063(8) .3422(6) .6122(5) .207 Uiso calc R H
C67 1 .2621(8) .3128(7) .6590(5) .153(5) Uani d . C
H67A 1 .2428(8) .2738(7) .6398(5) .230 Uiso calc R H
H67B 1 .2950(8) .3030(7) .6954(5) .230 Uiso calc R H
H67C 1 .3015(8) .3362(7) .6344(5) .230 Uiso calc R H
C68 1 .2130(8) .4085(5) .6982(5) .136(5) Uani d . C
H68A 1 .1604(8) .4343(5) .7056(5) .204 Uiso calc R H
H68B 1 .2526(8) .4317(5) .6735(5) .204 Uiso calc R H
H68C 1 .2460(8) .3985(5) .7345(5) .204 Uiso calc R H
N71 1 -.0720(5) .4280(4) 1.1327(4) .102(3) Uani d . N
N72 1 .0309(6) .4317(4) 1.2467(3) .082(2) Uani d . N
C73 1 -.0886(9) .4741(7) 1.1761(9) .192(9) Uani d . C
H73A 1 -.0584(9) .5136(7) 1.1657(9) .289 Uiso calc R H
H73B 1 -0.1542(9) .4826(7) 1.1748(9) .289 Uiso calc R H
C74 1 -.0604(11) .4592(7) 1.2330(6) .164(7) Uani d . C
H74A 1 -0.1051(11) .4296(7) 1.2474(6) .245 Uiso calc R H
H74B 1 -.0644(11) .4982(7) 1.2558(6) .245 Uiso calc R H
C75 1 -0.1453(8) .3846(6) 1.1242(6) .154(6) Uani d . C
H75A 1 -0.1313(8) .3542(6) 1.0945(6) .231 Uiso calc R H
H75B 1 -0.2003(8) .4075(6) 1.1121(6) .231 Uiso calc R H
H75C 1 -0.1544(8) .3624(6) 1.1601(6) .231 Uiso calc R H
C76 1 -.0659(10) .4610(8) 1.0774(7) .232(10) Uani d . C
H76A 1 -.0166(10) .4915(8) 1.0805(7) .347 Uiso calc R H
H76B 1 -0.1228(10) .4828(8) 1.0677(7) .347 Uiso calc R H
H76C 1 -.0543(10) .4304(8) 1.0473(7) .347 Uiso calc R H
C77 1 .0227(7) .3941(6) 1.2983(4) .134(5) Uani d . C
H77A 1 -.0248(7) .3626(6) 1.2914(4) .202 Uiso calc R H
H77B 1 .0072(7) .4214(6) 1.3300(4) .202 Uiso calc R H
H77C 1 .0801(7) .3730(6) 1.3081(4) .202 Uiso calc R H
C78 1 .1012(10) .4795(6) 1.2551(6) .216(9) Uani d . C
H78A 1 .1052(10) .5039(6) 1.2198(6) .324 Uiso calc R H
H78B 1 .1593(10) .4590(6) 1.2646(6) .324 Uiso calc R H
H78C 1 .0864(10) .5074(6) 1.2864(6) .324 Uiso calc R H
N81 1 .1689(5) .3894(4) 1.1212(3) .081(2) Uani d . N
N82 1 .0677(6) .2854(3) 1.1695(4) .083(2) Uani d . N
C83 1 .1901(10) .3209(7) 1.1150(6) .146(6) Uani d . C
H83A 1 .1663(10) .3072(7) 1.0766(6) .220 Uiso calc R H
H83B 1 .2565(10) .3163(7) 1.1159(6) .220 Uiso calc R H
C84 1 .1582(12) .2801(7) 1.1546(9) .185(9) Uani d . C
H84A 1 .1970(12) .2845(7) 1.1903(9) .277 Uiso calc R H
H84B 1 .1668(12) .2370(7) 1.1402(9) .277 Uiso calc R H
C85 1 .1585(8) .4169(5) 1.0640(4) .119(4) Uani d . C
H85A 1 .1113(8) .3943(5) 1.0413(4) .179 Uiso calc R H
H85B 1 .2156(8) .4137(5) 1.0452(4) .179 Uiso calc R H
H85C 1 .1415(8) .4611(5) 1.0671(4) .179 Uiso calc R H
C86 1 .2400(7) .4242(7) 1.1541(5) .166(6) Uani d . C
H86A 1 .2481(7) .4064(7) 1.1928(5) .248 Uiso calc R H
H86B 1 .2225(7) .4684(7) 1.1568(5) .248 Uiso calc R H
H86C 1 .2966(7) .4209(7) 1.1348(5) .248 Uiso calc R H
C87 1 .0075(8) .2516(4) 1.1294(5) .130(4) Uani d . C
H87A 1 -.0547(8) .2560(4) 1.1407(5) .195 Uiso calc R H
H87B 1 .0241(8) .2071(4) 1.1295(5) .195 Uiso calc R H
H87C 1 .0124(8) .2688(4) 1.0908(5) .195 Uiso calc R H
C88 1 .0663(12) .2554(5) 1.2266(5) .189(8) Uani d . C
H88A 1 .0051(12) .2571(5) 1.2400(5) .283 Uiso calc R H
H88B 1 .1077(12) .2776(5) 1.2537(5) .283 Uiso calc R H
H88C 1 .0852(12) .2115(5) 1.2237(5) .283 Uiso calc R H
C91 1 .5790(6) .5328(7) -.0006(6) .184(8) Uani d D C
H91 1 .6333(6) .5560(7) -.0026(6) .275 Uiso calc R H
C92 1 .5019(11) .5622(3) .0142(6) .219(10) Uani d D C
H92 1 .5037(11) .6050(3) .0258(6) .329 Uiso calc R H
C93 1 .4221(7) .5300(7) .0124(6) .199(8) Uani d D C
H93 1 .3676(7) .5513(7) .0193(6) .299 Uiso calc R H

loop_
_atom_type_symbol
_atom_type_description
_atom_type_scat_dispersion_real
_atom_type_scat_dispersion_imag
_atom_type_scat_source
C C 0.0033 0.0016 'International Tables Vol C Tables 4.2.6.8 and 6.1.1.4'
H H 0.0000 0.0000 'International Tables Vol C Tables 4.2.6.8 and 6.1.1.4'
B B 0.0013 0.0007 'International Tables Vol C Tables 4.2.6.8 and 6.1.1.4'
N N 0.0061 0.0033 'International Tables Vol C Tables 4.2.6.8 and 6.1.1.4'
Si Si 0.0817 0.0704 'International Tables Vol C Tables 4.2.6.8 and 6.1.1.4'
Ho Ho -0.2175 4.6783 'International Tables Vol C Tables 4.2.6.8 and 6.1.1.4'
Cl Cl 0.1484 0.1585 'International Tables Vol C Tables 4.2.6.8 and 6.1.1.4'
Li Li -0.0003 0.0001 'International Tables Vol C Tables 4.2.6.8 and 6.1.1.4'

loop_
_geom_angle_atom_site_label_1
_geom_angle_atom_site_label_2
_geom_angle_atom_site_label_3
_geom_angle_site_symmetry_1
_geom_angle_site_symmetry_3
_geom_angle
_geom_angle_publ_flag
Cnt(1) Ho Cnt(2) . . 128.5 y
Cnt(1) Ho Cl1 . . 107.9 y
Cnt(1) Ho Cl2 . . 103.2 y
Cnt(2) Ho Cl1 . . 110.6 y
Cnt(2) Ho Cl2 . . 104.4 y
Cl1 Ho Cl2 . . 97.17(6) y
Cl1 Ho C22 . . 82.69(15) ?
Cl2 Ho C22 . . 117.12(14) ?
Cl1 Ho C21 . . 91.94(14) ?
Cl2 Ho C21 . . 85.24(14) ?
C22 Ho C21 . . 32.4(2) ?
Cl1 Ho B23 . . 106.5(2) ?
Cl2 Ho B23 . . 133.8(2) ?
C22 Ho B23 . . 33.2(2) ?
C21 Ho B23 . . 55.5(2) ?
Cl1 Ho B25 . . 125.0(2) ?
Cl2 Ho B25 . . 76.4(2) ?
C22 Ho B25 . . 55.5(2) ?
C21 Ho B25 . . 33.7(2) ?
B23 Ho B25 . . 57.5(2) ?
Cl1 Ho B15 . . 110.0(2) ?
Cl2 Ho B15 . . 73.3(2) ?
C22 Ho B15 . . 163.3(2) ?
C21 Ho B15 . . 150.7(2) ?
B23 Ho B15 . . 130.1(3) ?
B25 Ho B15 . . 119.5(2) ?
Cl1 Ho B13 . . 117.1(2) ?
Cl2 Ho B13 . . 126.5(2) ?
C22 Ho B13 . . 107.5(2) ?
C21 Ho B13 . . 129.5(2) ?
B23 Ho B13 . . 76.1(3) ?
B25 Ho B13 . . 109.3(2) ?
B15 Ho B13 . . 57.4(3) ?
Cl1 Ho C11 . . 82.28(14) ?
Cl2 Ho C11 . . 94.2(2) ?
C22 Ho C11 . . 146.6(2) ?
C21 Ho C11 . . 174.1(2) ?
B23 Ho C11 . . 127.3(2) ?
B25 Ho C11 . . 151.7(2) ?
B15 Ho C11 . . 33.2(2) ?
B13 Ho C11 . . 55.1(2) ?
Cl1 Ho C12 . . 86.17(15) ?
Cl2 Ho C12 . . 125.1(2) ?
C22 Ho C12 . . 117.6(2) ?
C21 Ho C12 . . 149.6(2) ?
B23 Ho C12 . . 96.0(2) ?
B25 Ho C12 . . 142.1(2) ?
B15 Ho C12 . . 54.7(2) ?
B13 Ho C12 . . 33.2(2) ?
C11 Ho C12 . . 31.7(2) ?
Cl1 Ho B14 . . 138.0(2) ?
Cl2 Ho B14 . . 92.1(2) ?
C22 Ho B14 . . 128.2(3) ?
C21 Ho B14 . . 129.7(2) ?
B23 Ho B14 . . 95.6(3) ?
B25 Ho B14 . . 97.0(3) ?
B15 Ho B14 . . 35.3(3) ?
B13 Ho B14 . . 35.0(3) ?
C11 Ho B14 . . 56.2(2) ?
C12 Ho B14 . . 55.8(2) ?
Cl1 Ho B24 . . 138.5(2) ?
Cl2 Ho B24 . . 104.5(2) ?
C22 Ho B24 . . 56.0(2) ?
C21 Ho B24 . . 55.9(2) ?
B23 Ho B24 . . 35.3(2) ?
B25 Ho B24 . . 34.4(2) ?
B15 Ho B24 . . 110.0(2) ?
B13 Ho B24 . . 76.8(2) ?
C11 Ho B24 . . 129.8(2) ?
C12 Ho B24 . . 108.3(2) ?
B14 Ho B24 . . 76.6(3) ?
Li2 Cl2 Ho . . 84.7(3) y
C32 Si1 C11 . . 108.8(3) ?
C32 Si1 C33 . . 108.8(4) ?
C11 Si1 C33 . . 108.8(3) ?
C32 Si1 C31 . . 104.7(4) ?
C11 Si1 C31 . . 117.4(3) ?
C33 Si1 C31 . . 108.0(4) ?
C34 Si2 C36 . . 105.0(5) ?
C34 Si2 C12 . . 114.6(3) ?
C36 Si2 C12 . . 109.5(4) ?
C34 Si2 C35 . . 109.9(4) ?
C36 Si2 C35 . . 106.9(5) ?
C12 Si2 C35 . . 110.5(4) ?
C39 Si3 C37 . . 104.5(4) ?
C39 Si3 C21 . . 110.3(4) ?
C37 Si3 C21 . . 112.3(3) ?
C39 Si3 C38 . . 106.0(4) ?
C37 Si3 C38 . . 110.5(4) ?
C21 Si3 C38 . . 112.6(4) ?
C42 Si4 C40 . . 105.3(4) ?
C42 Si4 C22 . . 109.8(4) ?
C40 Si4 C22 . . 115.5(3) ?
C42 Si4 C41 . . 108.0(4) ?
C40 Si4 C41 . . 109.3(4) ?
C22 Si4 C41 . . 108.7(4) ?
C12 C11 B15 . . 111.1(6) ?
C12 C11 B16 . . 64.0(5) ?
B15 C11 B16 . . 65.1(5) ?
C12 C11 Si1 . . 133.9(5) ?
B15 C11 Si1 . . 113.5(5) ?
B16 C11 Si1 . . 127.3(5) ?
C12 C11 Ho . . 75.2(4) ?
B15 C11 Ho . . 73.1(4) ?
B16 C11 Ho . . 101.8(4) ?
Si1 C11 Ho . . 129.3(3) ?
C11 C12 B13 . . 110.8(6) ?
C11 C12 B16 . . 63.7(5) ?
B13 C12 B16 . . 66.6(5) ?
C11 C12 Si2 . . 126.0(5) ?
B13 C12 Si2 . . 120.8(5) ?
B16 C12 Si2 . . 123.9(5) ?
C11 C12 Ho . . 73.1(3) ?
B13 C12 Ho . . 72.3(4) ?
B16 C12 Ho . . 100.6(4) ?
Si2 C12 Ho . . 135.4(4) ?
C12 B13 B14 . . 106.7(7) ?
C12 B13 B16 . . 60.3(5) ?
B14 B13 B16 . . 62.5(6) ?
C12 B13 Li1 . . 150.3(7) ?
B14 B13 Li1 . . 95.9(6) ?
B16 B13 Li1 . . 149.4(7) ?
C12 B13 Ho . . 74.5(4) ?
B14 B13 Ho . . 73.5(4) ?
B16 B13 Ho . . 99.1(5) ?
Li1 B13 Ho . . 94.5(4) ?
B13 B14 B15 . . 104.4(6) ?
B13 B14 B16 . . 62.7(5) ?
B15 B14 B16 . . 60.9(5) ?
B13 B14 Li2 . . 149.8(6) ?
B15 B14 Li2 . . 63.5(5) ?
B16 B14 Li2 . . 122.0(6) ?
B13 B14 Ho . . 71.5(4) ?
B15 B14 Ho . . 71.1(4) ?
B16 B14 Ho . . 98.2(5) ?
Li2 B14 Ho . . 78.3(4) ?
C11 B15 B14 . . 106.9(7) ?
C11 B15 B16 . . 61.3(5) ?
B14 B15 B16 . . 63.3(5) ?
C11 B15 Li2 . . 153.2(6) ?
B14 B15 Li2 . . 78.3(5) ?
B16 B15 Li2 . . 138.1(6) ?
C11 B15 Ho . . 73.7(4) ?
B14 B15 Ho . . 73.6(4) ?
B16 B15 Ho . . 100.6(5) ?
Li2 B15 Ho . . 83.0(4) ?
C11 B16 C12 . . 52.3(4) ?
C11 B16 B15 . . 53.5(4) ?
C12 B16 B15 . . 93.5(6) ?
C11 B16 B14 . . 95.5(6) ?
C12 B16 B14 . . 95.3(6) ?
B15 B16 B14 . . 55.8(5) ?
C11 B16 B13 . . 92.5(6) ?
C12 B16 B13 . . 53.1(5) ?
B15 B16 B13 . . 94.8(6) ?
B14 B16 B13 . . 54.7(5) ?
C22 C21 B25 . . 110.6(6) ?
C22 C21 B26 . . 64.2(4) ?
B25 C21 B26 . . 65.3(5) ?
C22 C21 Si3 . . 129.4(5) ?
B25 C21 Si3 . . 118.9(5) ?
B26 C21 Si3 . . 128.5(5) ?
C22 C21 Ho . . 73.8(3) ?
B25 C21 Ho . . 74.7(4) ?
B26 C21 Ho . . 103.0(4) ?
Si3 C21 Ho . . 128.3(3) ?
C21 C22 B23 . . 111.5(6) ?
C21 C22 B26 . . 63.6(4) ?
B23 C22 B26 . . 66.9(5) ?
C21 C22 Si4 . . 129.9(5) ?
B23 C22 Si4 . . 116.5(5) ?
B26 C22 Si4 . . 124.7(5) ?
C21 C22 Ho . . 73.8(3) ?
B23 C22 Ho . . 74.3(4) ?
B26 C22 Ho . . 102.7(4) ?
Si4 C22 Ho . . 132.2(3) ?
C22 B23 B24 . . 106.1(6) ?
C22 B23 B26 . . 61.0(5) ?
B24 B23 B26 . . 62.0(5) ?
C22 B23 Li1 . . 163.5(6) ?
B24 B23 Li1 . . 63.1(5) ?
B26 B23 Li1 . . 118.0(5) ?
C22 B23 Ho . . 72.5(4) ?
B24 B23 Ho . . 74.7(4) ?
B26 B23 Ho . . 99.3(4) ?
Li1 B23 Ho . . 92.0(4) ?
B25 B24 B23 . . 105.0(6) ?
B25 B24 B26 . . 62.1(5) ?
B23 B24 B26 . . 62.6(5) ?
B25 B24 Li1 . . 163.5(6) ?
B23 B24 Li1 . . 77.7(5) ?
B26 B24 Li1 . . 130.8(6) ?
B25 B24 Ho . . 71.0(4) ?
B23 B24 Ho . . 70.0(4) ?
B26 B24 Ho . . 97.0(4) ?
Li1 B24 Ho . . 95.3(4) ?
C21 B25 B24 . . 106.6(6) ?
C21 B25 B26 . . 60.9(5) ?
B24 B25 B26 . . 63.4(5) ?
C21 B25 Ho . . 71.7(3) ?
B24 B25 Ho . . 74.6(4) ?
B26 B25 Ho . . 99.5(4) ?
C21 B26 C22 . . 52.2(4) ?
C21 B26 B25 . . 53.8(4) ?
C22 B26 B25 . . 93.0(5) ?
C21 B26 B24 . . 94.7(5) ?
C22 B26 B24 . . 94.5(5) ?
B25 B26 B24 . . 54.6(5) ?
C21 B26 B23 . . 91.9(5) ?
C22 B26 B23 . . 52.1(4) ?
B25 B26 B23 . . 94.4(6) ?
B24 B26 B23 . . 55.4(5) ?
N52 Li1 N51 . . 83.9(5) ?
N52 Li1 B24 . . 125.3(7) ?
N51 Li1 B24 . . 118.5(7) ?
N52 Li1 B13 . . 109.2(7) ?
N51 Li1 B13 . . 132.2(7) ?
B24 Li1 B13 . . 91.6(5) ?
N52 Li1 B23 . . 161.5(7) ?
N51 Li1 B23 . . 96.4(6) ?
B24 Li1 B23 . . 39.3(3) ?
B13 Li1 B23 . . 84.2(5) ?
C53 N51 C55 . . 108.1(8) ?
C53 N51 C56 . . 111.5(8) ?
C55 N51 C56 . . 109.0(9) ?
C53 N51 Li1 . . 103.6(7) ?
C55 N51 Li1 . . 117.9(6) ?
C56 N51 Li1 . . 106.7(6) ?
C58 N52 C54 . . 114.2(9) ?
C58 N52 C57 . . 108.6(10) ?
C54 N52 C57 . . 107.2(9) ?
C58 N52 Li1 . . 107.9(7) ?
C54 N52 Li1 . . 104.0(8) ?
C57 N52 Li1 . . 115.0(7) ?
N51 C53 C54 . . 112.9(8) ?
N52 C54 C53 . . 112.8(10) ?
N61 Li2 N62 . . 83.9(6) ?
N61 Li2 Cl2 . . 112.0(6) ?
N62 Li2 Cl2 . . 116.8(6) ?
N61 Li2 B15 . . 155.8(8) ?
N62 Li2 B15 . . 104.4(6) ?
Cl2 Li2 B15 . . 85.0(5) ?
N61 Li2 B14 . . 118.3(7) ?
N62 Li2 B14 . . 122.6(7) ?
Cl2 Li2 B14 . . 103.1(5) ?
B15 Li2 B14 . . 38.2(3) ?
N61 Li2 Ho . . 124.6(6) ?
N62 Li2 Ho . . 151.0(6) ?
Cl2 Li2 Ho . . 51.5(3) ?
B15 Li2 Ho . . 52.5(3) ?
B14 Li2 Ho . . 52.5(3) ?
C65 N61 C66 . . 107.4(10) ?
C65 N61 C63 . . 112.6(10) ?
C66 N61 C63 . . 110.5(10) ?
C65 N61 Li2 . . 112.6(7) ?
C66 N61 Li2 . . 109.1(8) ?
C63 N61 Li2 . . 104.6(7) ?
C67 N62 C68 . . 108.9(9) ?
C67 N62 C64 . . 112.0(9) ?
C68 N62 C64 . . 110.4(9) ?
C67 N62 Li2 . . 110.0(8) ?
C68 N62 Li2 . . 111.6(7) ?
C64 N62 Li2 . . 103.9(7) ?
C64 C63 N61 . . 113.8(9) ?
C63 C64 N62 . . 116.5(10) ?
N82 Li3 N71 . . 124.3(6) ?
N82 Li3 N81 . . 87.3(6) ?
N71 Li3 N81 . . 119.8(7) ?
N82 Li3 N72 . . 117.7(7) ?
N71 Li3 N72 . . 88.5(6) ?
N81 Li3 N72 . . 123.0(6) ?
C75 N71 C73 . . 112.2(11) ?
C75 N71 C76 . . 105.6(11) ?
C73 N71 C76 . . 108.1(12) ?
C75 N71 Li3 . . 112.2(7) ?
C73 N71 Li3 . . 102.3(8) ?
C76 N71 Li3 . . 116.4(9) ?
C77 N72 C78 . . 111.4(10) ?
C77 N72 C74 . . 105.9(9) ?
C78 N72 C74 . . 112.8(11) ?
C77 N72 Li3 . . 118.3(7) ?
C78 N72 Li3 . . 109.1(7) ?
C74 N72 Li3 . . 98.7(7) ?
C74 C73 N71 . . 117.2(12) ?
C74 C73 Li3 . . 75.1(8) ?
N71 C73 Li3 . . 47.6(5) ?
C73 C74 N72 . . 120.5(12) ?
C73 C74 Li3 . . 75.9(8) ?
N72 C74 Li3 . . 49.5(5) ?
C85 N81 C86 . . 108.2(8) ?
C85 N81 C83 . . 108.3(9) ?
C86 N81 C83 . . 113.1(10) ?
C85 N81 Li3 . . 115.3(7) ?
C86 N81 Li3 . . 111.5(7) ?
C83 N81 Li3 . . 100.3(7) ?
C84 N82 C87 . . 111.2(11) ?
C84 N82 C88 . . 104.5(12) ?
C87 N82 C88 . . 109.1(9) ?
C84 N82 Li3 . . 101.7(8) ?
C87 N82 Li3 . . 113.1(7) ?
C88 N82 Li3 . . 116.6(8) ?
C84 C83 N81 . . 117.8(12) ?
C83 C84 N82 . . 119.1(14) ?
C83 C84 Li3 . . 78.1(9) ?
N82 C84 Li3 . . 48.3(6) ?
C92 C91 C93 . 3_665 119.94(11) ?
C91 C92 C93 . . 119.92(12) ?
C91 C93 C92 3_665 . 119.90(11) ?

loop_
_geom_bond_atom_site_label_1
_geom_bond_atom_site_label_2
_geom_bond_site_symmetry_2
_geom_bond_distance
_geom_bond_publ_flag
Ho Cnt(1) . 2.378(3) y
Ho Cnt(2) . 2.350(3) y
Ho Cl1 . 2.613(2) y
Ho Cl2 . 2.669(2) y
Ho C11 . 2.723(6) y
Ho C12 . 2.752(7) y
Ho B13 . 2.722(8) y
Ho B14 . 2.751(9) y
Ho B15 . 2.714(8) y
Ho C21 . 2.670(6) y
Ho C22 . 2.670(7) y
Ho B23 . 2.695(8) y
Ho B24 . 2.767(8) y
Ho B25 . 2.713(7) y
Cl2 Li2 . 2.360(14) ?
Si1 C32 . 1.850(8) ?
Si1 C11 . 1.863(7) ?
Si1 C33 . 1.871(8) ?
Si1 C31 . 1.872(8) ?
Si2 C34 . 1.866(8) ?
Si2 C36 . 1.868(9) ?
Si2 C12 . 1.874(7) ?
Si2 C35 . 1.881(8) ?
Si3 C39 . 1.856(8) ?
Si3 C37 . 1.863(8) ?
Si3 C21 . 1.865(7) ?
Si3 C38 . 1.875(9) ?
Si4 C42 . 1.852(9) ?
Si4 C40 . 1.857(8) ?
Si4 C22 . 1.864(7) ?
Si4 C41 . 1.884(8) ?
C11 C12 . 1.495(9) y
C11 B15 . 1.552(10) y
C11 B16 . 1.693(10) y
C12 B13 . 1.564(10) y
C12 B16 . 1.698(12) y
B13 B14 . 1.647(13) y
B13 B16 . 1.793(13) y
B13 Li1 . 2.420(15) ?
B14 B15 . 1.656(12) y
B14 B16 . 1.789(12) y
B14 Li2 . 2.62(2) ?
B15 B16 . 1.751(12) y
B15 Li2 . 2.396(14) ?
C21 C22 . 1.489(8) y
C21 B25 . 1.559(10) y
C21 B26 . 1.690(10) y
C22 B23 . 1.534(10) y
C22 B26 . 1.698(10) y
B23 B24 . 1.658(11) y
B23 B26 . 1.787(11) y
B23 Li1 . 2.56(2) ?
B24 B25 . 1.620(11) y
B24 B26 . 1.777(12) y
B24 Li1 . 2.34(2) ?
B25 B26 . 1.756(11) y
Li1 N51 . 2.22(2) ?
Li1 N52 . 2.15(2) ?
N51 C53 . 1.466(13) ?
N51 C55 . 1.467(10) ?
N51 C56 . 1.468(10) ?
N52 C58 . 1.447(11) ?
N52 C54 . 1.462(13) ?
N52 C57 . 1.490(13) ?
C53 C54 . 1.493(15) ?
Li2 N61 . 2.156(14) ?
Li2 N62 . 2.16(2) ?
N61 C65 . 1.420(12) ?
N61 C66 . 1.457(13) ?
N61 C63 . 1.457(12) ?
N62 C67 . 1.439(12) ?
N62 C68 . 1.443(11) ?
N62 C64 . 1.443(11) ?
C63 C64 . 1.426(14) ?
Li3 N71 . 2.108(14) ?
Li3 N72 . 2.137(14) ?
Li3 N81 . 2.122(15) ?
Li3 N82 . 2.093(13) ?
N71 C75 . 1.420(12) ?
N71 C73 . 1.429(15) ?
N71 C76 . 1.463(15) ?
N72 C77 . 1.445(11) ?
N72 C78 . 1.449(12) ?
N72 C74 . 1.480(14) ?
C73 C74 . 1.39(2) ?
N81 C85 . 1.445(11) ?
N81 C86 . 1.456(11) ?
N81 C83 . 1.487(14) ?
N82 C84 . 1.40(2) ?
N82 C87 . 1.436(10) ?
N82 C88 . 1.465(13) ?
C83 C84 . 1.36(2) ?
C91 C92 . 1.354(6) ?
C91 C93 3_665 1.354(6) ?
C92 C93 . 1.354(6) ?
C93 C91 3_665 1.354(5) ?
